data_4035705
loop_
_publ_author_name
'Sun, Kai'
'Chen, Xiao-Lan'
'Li, Shi-Jun'
'Wei, Dong-Hui'
'Liu, Xiao-Ceng'
'Zhang, Yin-Li'
'Liu, Yan'
'Fan, Lu-Lu'
'Qu, Ling-Bo'
'Yu, Bing'
'Li, Kai'
'Sun, Yuan-Qiang'
'Zhao, Yu-Fen'

_publ_section_title
;
 Copper-Catalyzed Radical Cascade Cyclization To Access 3-Sulfonated
 Indenones with the AIE Phenomenon.
;
_journal_issue 23
_journal_name_full 'The Journal of organic chemistry'
_journal_page_first 14419
_journal_page_last 14430
_journal_paper_doi 10.1021/acs.joc.8b02175
_journal_volume 83
_journal_year 2018
_chemical_formula_moiety 'C22 H16 O3 S'
_chemical_formula_sum 'C22 H16 O3 S'
_chemical_formula_weight 360.41
_space_group_crystal_system orthorhombic
_space_group_IT_number 61
_space_group_name_Hall '-P 2ac 2ab'
_space_group_name_H-M_alt 'P b c a'
_atom_sites_solution_hydrogens geom
_audit_creation_date 2017-11-17
_audit_creation_method
;
Olex2 1.2
(compiled 2017.08.10 svn.r3458 for OlexSys, GUI svn.r5381)
;
_audit_update_record
;
2018-03-07 deposited with the CCDC.
2018-05-04 downloaded from the CCDC.
;
_cell_angle_alpha 90
_cell_angle_beta 90
_cell_angle_gamma 90
_cell_formula_units_Z 8
_cell_length_a 9.10030(10)
_cell_length_b 18.7035(2)
_cell_length_c 20.7543(2)
_cell_measurement_reflns_used 6873
_cell_measurement_temperature 150.00(10)
_cell_measurement_theta_max 73.2240
_cell_measurement_theta_min 4.7150
_cell_volume 3532.54(6)
_computing_cell_refinement 'CrysAlisPro 1.171.39.27b (Rigaku OD, 2015)'
_computing_data_collection 'CrysAlisPro 1.171.39.27b (Rigaku OD, 2015)'
_computing_data_reduction 'CrysAlisPro 1.171.39.27b (Rigaku OD, 2015)'
_computing_molecular_graphics 'Olex2 (Dolomanov et al., 2009)'
_computing_publication_material 'Olex2 (Dolomanov et al., 2009)'
_computing_structure_refinement 'ShelXL (Sheldrick, 2015)'
_computing_structure_solution 'ShelXT (Sheldrick, 2015)'
_diffrn_ambient_environment N~2~
_diffrn_ambient_temperature 150.00(10)
_diffrn_detector 'CCD plate'
_diffrn_measured_fraction_theta_full 0.996
_diffrn_measured_fraction_theta_max 1.000
_diffrn_measurement_details
;
List of Runs (angles in degrees, time in seconds):

  # Type    Start    End  Width  t~exp~   \w     \q     \k     \f   Frames
#--------------------------------------------------------------------------
  1  \w     33.00  62.00   0.50    0.50    --    0.00  57.00-120.00   58
  2  \w    -27.00  68.00   0.50    0.50    --    0.00  38.00   0.00  190
  3  \w     27.00 127.00   0.50    0.50    --   98.20 -45.00-180.00  200
  4  \w     71.00 182.00   0.50    0.50    --   98.20  45.00 120.00  222
  5  \w    104.00 184.00   0.50    0.50    --   98.20  30.00   0.00  160
  6  \w    130.00 168.00   0.50    0.50    --   98.20  45.00 -90.00   76
  7  \w     87.00 125.00   0.50    0.50    --   98.20 -61.00   0.00   76
  8  \w     22.00  47.00   0.50    0.50    --   98.20 -61.00   0.00   50
;
_diffrn_measurement_device 'four-circle diffractometer'
_diffrn_measurement_device_type 'XtaLAB AFC12 (RINC): Kappa single'
_diffrn_measurement_method '\w scans'
_diffrn_orient_matrix_type 'CrysAlisPro convention (1999,Acta A55,543-557)'
_diffrn_orient_matrix_UB_11 -0.0831848000
_diffrn_orient_matrix_UB_12 0.0706119000
_diffrn_orient_matrix_UB_13 0.0112201000
_diffrn_orient_matrix_UB_21 0.1082104000
_diffrn_orient_matrix_UB_22 0.0195973000
_diffrn_orient_matrix_UB_23 0.0542696000
_diffrn_orient_matrix_UB_31 0.1001058000
_diffrn_orient_matrix_UB_32 0.0375849000
_diffrn_orient_matrix_UB_33 -0.0494132000
_diffrn_radiation_monochromator graphite
_diffrn_radiation_probe x-ray
_diffrn_radiation_type CuK\a
_diffrn_radiation_wavelength 1.54184
_diffrn_reflns_av_R_equivalents 0.0278
_diffrn_reflns_av_unetI/netI 0.0263
_diffrn_reflns_Laue_measured_fraction_full 0.996
_diffrn_reflns_Laue_measured_fraction_max 1.000
_diffrn_reflns_limit_h_max 10
_diffrn_reflns_limit_h_min -10
_diffrn_reflns_limit_k_max 22
_diffrn_reflns_limit_k_min -22
_diffrn_reflns_limit_l_max 21
_diffrn_reflns_limit_l_min -24
_diffrn_reflns_number 10851
_diffrn_reflns_point_group_measured_fraction_full 0.996
_diffrn_reflns_point_group_measured_fraction_max 1.000
_diffrn_reflns_theta_full 67.684
_diffrn_reflns_theta_max 67.489
_diffrn_reflns_theta_min 4.260
_diffrn_source 'fine-focus sealed X-ray tube'
_diffrn_source_type 'Enhance (Cu) X-ray Source'
_exptl_absorpt_coefficient_mu 1.782
_exptl_absorpt_correction_T_max 1.00000
_exptl_absorpt_correction_T_min 0.91817
_exptl_absorpt_correction_type multi-scan
_exptl_absorpt_process_details
;
CrysAlisPro 1.171.39.27b (Rigaku Oxford Diffraction, 2015)
Empirical absorption correction using spherical harmonics,
 implemented in SCALE3 ABSPACK scaling algorithm.
;
_exptl_crystal_colour colourless
_exptl_crystal_colour_primary colourless
_exptl_crystal_density_diffrn 1.355
_exptl_crystal_description block
_exptl_crystal_F_000 1504
_exptl_crystal_size_max 0.19
_exptl_crystal_size_mid 0.18
_exptl_crystal_size_min 0.17
_refine_diff_density_max 0.178
_refine_diff_density_min -0.371
_refine_diff_density_rms 0.042
_refine_ls_extinction_method none
_refine_ls_goodness_of_fit_ref 1.068
_refine_ls_hydrogen_treatment constr
_refine_ls_matrix_type full
_refine_ls_number_parameters 236
_refine_ls_number_reflns 3177
_refine_ls_number_restraints 0
_refine_ls_restrained_S_all 1.068
_refine_ls_R_factor_all 0.0353
_refine_ls_R_factor_gt 0.0329
_refine_ls_shift/su_max 0.001
_refine_ls_shift/su_mean 0.000
_refine_ls_structure_factor_coef Fsqd
_refine_ls_weighting_details
;
 w=1/[\s^2^(Fo^2^)+(0.0475P)^2^+0.9996P]
 where P=(Fo^2^+2Fc^2^)/3
;
_refine_ls_weighting_scheme calc
_refine_ls_wR_factor_gt 0.0888
_refine_ls_wR_factor_ref 0.0904
_reflns_Friedel_coverage 0.000
_reflns_number_gt 2934
_reflns_number_total 3177
_reflns_threshold_expression 'I > 2\s(I)'
_cod_data_source_file jo8b02175_si_002.cif
_cod_data_source_block 20171116c2-1
_cod_database_code 4035705
_shelxl_version_number 2013-2
_chemical_oxdiff_usercomment 'C H O N'
_shelx_space_group_comment
;
The symmetry employed for this shelxl refinement is uniquely defined
by the following loop, which should always be used as a source of
symmetry information in preference to the above space-group names.
They are only intended as comments.
;
_shelx_estimated_absorpt_t_max 0.751
_shelx_estimated_absorpt_t_min 0.728
_reflns_odcompleteness_completeness 99.94
_reflns_odcompleteness_iscentric 1
_reflns_odcompleteness_theta 66.97
_olex2_refinement_description
;
1. Fixed Uiso
 At 1.2 times of:
  All C(H) groups
 At 1.5 times of:
  All C(H,H,H) groups
2.a Aromatic/amide H refined with riding coordinates:
 C6(H6), C13(H13), C4(H4), C22(H22), C3(H3), C10(H10), C7(H7), C11(H11),
 C12(H12), C18(H18), C21(H21), C19(H19), C20(H20)
2.b Idealised Me refined as rotating group:
 C1(H1A,H1B,H1C)
;
_olex2_submission_special_instructions 'No special instructions were received'
_oxdiff_exptl_absorpt_empirical_details
;
Empirical correction (ABSPACK) includes:
- Absorption correction using spherical harmonics
- Frame scaling
;
_oxdiff_exptl_absorpt_empirical_full_max 1.502
_oxdiff_exptl_absorpt_empirical_full_min 0.869

loop_
_space_group_symop_operation_xyz
'x, y, z'
'-x+1/2, -y, z+1/2'
'-x, y+1/2, -z+1/2'
'x+1/2, -y+1/2, -z'
'-x, -y, -z'
'x-1/2, y, -z-1/2'
'x, -y-1/2, z-1/2'
'-x-1/2, y-1/2, z'

loop_
_atom_site_label
_atom_site_type_symbol
_atom_site_fract_x
_atom_site_fract_y
_atom_site_fract_z
_atom_site_U_iso_or_equiv
_atom_site_adp_type
_atom_site_occupancy
_atom_site_site_symmetry_order
_atom_site_calc_flag
_atom_site_refinement_flags_posn
S1 S 0.91660(4) 0.41385(2) 0.62158(2) 0.03215(12) Uani 1 1 d .
O3 O 0.50832(12) 0.37169(6) 0.45426(5) 0.0369(3) Uani 1 1 d .
O1 O 1.04028(11) 0.40092(7) 0.58033(5) 0.0437(3) Uani 1 1 d .
O2 O 0.91837(12) 0.47463(6) 0.66405(5) 0.0413(3) Uani 1 1 d .
C14 C 0.50386(15) 0.43472(7) 0.55666(6) 0.0290(3) Uani 1 1 d .
C9 C 0.61536(15) 0.44850(7) 0.60112(7) 0.0292(3) Uani 1 1 d .
C16 C 0.73344(15) 0.38880(7) 0.51613(6) 0.0286(3) Uani 1 1 d .
C15 C 0.56975(15) 0.39562(7) 0.50126(7) 0.0288(3) Uani 1 1 d .
C17 C 0.83343(16) 0.35026(7) 0.47275(6) 0.0303(3) Uani 1 1 d .
C5 C 0.88319(15) 0.33608(8) 0.66655(6) 0.0293(3) Uani 1 1 d .
C8 C 0.75514(15) 0.41931(7) 0.57442(6) 0.0288(3) Uani 1 1 d .
C6 C 0.81006(16) 0.34039(8) 0.72524(7) 0.0334(3) Uani 1 1 d .
H6 H 0.7823 0.3845 0.7419 0.040 Uiso 1 1 calc R
C13 C 0.35965(16) 0.45323(8) 0.56835(7) 0.0334(3) Uani 1 1 d .
H13 H 0.2865 0.4437 0.5383 0.040 Uiso 1 1 calc R
C4 C 0.92522(15) 0.27016(9) 0.64131(7) 0.0342(3) Uani 1 1 d .
H4 H 0.9729 0.2676 0.6017 0.041 Uiso 1 1 calc R
C22 C 0.80106(18) 0.27975(8) 0.45615(7) 0.0367(3) Uani 1 1 d .
H22 H 0.7165 0.2580 0.4719 0.044 Uiso 1 1 calc R
C3 C 0.89529(16) 0.20873(8) 0.67569(7) 0.0360(3) Uani 1 1 d .
H3 H 0.9249 0.1647 0.6594 0.043 Uiso 1 1 calc R
C10 C 0.58261(17) 0.48194(8) 0.65886(7) 0.0350(3) Uani 1 1 d .
H10 H 0.6558 0.4917 0.6889 0.042 Uiso 1 1 calc R
C7 C 0.77923(17) 0.27806(8) 0.75835(7) 0.0375(3) Uani 1 1 d .
H7 H 0.7294 0.2805 0.7974 0.045 Uiso 1 1 calc R
C2 C 0.82128(17) 0.21171(8) 0.73440(7) 0.0359(3) Uani 1 1 d .
C11 C 0.43692(18) 0.50051(8) 0.67070(8) 0.0385(4) Uani 1 1 d .
H11 H 0.4131 0.5228 0.7094 0.046 Uiso 1 1 calc R
C12 C 0.32691(17) 0.48673(8) 0.62660(7) 0.0376(3) Uani 1 1 d .
H12 H 0.2306 0.4998 0.6358 0.045 Uiso 1 1 calc R
C18 C 0.95838(18) 0.38264(9) 0.44699(7) 0.0384(3) Uani 1 1 d .
H18 H 0.9794 0.4301 0.4567 0.046 Uiso 1 1 calc R
C21 C 0.8956(2) 0.24208(9) 0.41592(8) 0.0470(4) Uani 1 1 d .
H21 H 0.8744 0.1949 0.4052 0.056 Uiso 1 1 calc R
C19 C 1.0512(2) 0.34427(11) 0.40688(8) 0.0490(4) Uani 1 1 d .
H19 H 1.1347 0.3660 0.3901 0.059 Uiso 1 1 calc R
C1 C 0.7848(2) 0.14411(9) 0.77010(9) 0.0518(4) Uani 1 1 d .
H1A H 0.7163 0.1164 0.7453 0.078 Uiso 1 1 calc GR
H1B H 0.7420 0.1559 0.8110 0.078 Uiso 1 1 calc GR
H1C H 0.8730 0.1169 0.7768 0.078 Uiso 1 1 calc GR
C20 C 1.0205(2) 0.27403(11) 0.39176(8) 0.0530(5) Uani 1 1 d .
H20 H 1.0838 0.2483 0.3653 0.064 Uiso 1 1 calc R

loop_
_atom_site_aniso_label
_atom_site_aniso_U_11
_atom_site_aniso_U_22
_atom_site_aniso_U_33
_atom_site_aniso_U_23
_atom_site_aniso_U_13
_atom_site_aniso_U_12
S1 0.0288(2) 0.0408(2) 0.0268(2) 0.00045(13) -0.00043(13) -0.00998(14)
O3 0.0415(6) 0.0404(6) 0.0287(5) -0.0022(4) -0.0051(4) -0.0048(5)
O1 0.0277(5) 0.0672(8) 0.0360(6) 0.0029(5) 0.0046(5) -0.0117(5)
O2 0.0478(6) 0.0410(6) 0.0352(6) -0.0035(5) -0.0051(5) -0.0159(5)
C14 0.0332(7) 0.0270(7) 0.0268(7) 0.0037(5) 0.0025(5) -0.0059(6)
C9 0.0325(7) 0.0282(7) 0.0270(7) 0.0026(5) 0.0031(6) -0.0043(6)
C16 0.0326(7) 0.0287(6) 0.0245(6) 0.0040(5) 0.0021(5) -0.0047(6)
C15 0.0336(7) 0.0280(7) 0.0248(7) 0.0041(5) 0.0000(5) -0.0052(6)
C17 0.0359(7) 0.0334(7) 0.0217(6) 0.0021(5) 0.0005(6) 0.0032(6)
C5 0.0246(6) 0.0386(7) 0.0246(6) -0.0001(5) -0.0031(5) -0.0039(6)
C8 0.0312(7) 0.0309(7) 0.0245(6) 0.0018(5) 0.0014(6) -0.0061(5)
C6 0.0370(7) 0.0353(7) 0.0281(7) -0.0041(6) 0.0012(6) -0.0014(6)
C13 0.0319(7) 0.0313(7) 0.0369(8) 0.0060(6) 0.0021(6) -0.0041(6)
C4 0.0293(7) 0.0470(9) 0.0262(7) -0.0042(6) 0.0002(5) 0.0022(6)
C22 0.0475(9) 0.0329(7) 0.0296(7) 0.0041(6) -0.0046(6) 0.0026(7)
C3 0.0376(8) 0.0376(8) 0.0328(7) -0.0064(6) -0.0042(6) 0.0032(6)
C10 0.0432(8) 0.0339(7) 0.0278(7) -0.0027(6) 0.0020(6) -0.0017(6)
C7 0.0425(8) 0.0439(8) 0.0262(7) -0.0001(6) 0.0055(6) -0.0034(7)
C2 0.0380(8) 0.0381(8) 0.0317(7) 0.0006(6) -0.0047(6) -0.0043(6)
C11 0.0482(9) 0.0339(8) 0.0335(8) -0.0014(6) 0.0115(7) 0.0011(7)
C12 0.0360(8) 0.0341(8) 0.0426(8) 0.0048(6) 0.0110(6) 0.0010(6)
C18 0.0421(8) 0.0431(8) 0.0300(7) 0.0010(6) 0.0075(6) 0.0003(7)
C21 0.0674(11) 0.0358(8) 0.0380(8) -0.0022(7) -0.0075(8) 0.0171(8)
C19 0.0462(9) 0.0630(11) 0.0379(9) 0.0007(8) 0.0137(7) 0.0087(8)
C1 0.0693(11) 0.0405(9) 0.0456(10) 0.0032(7) 0.0033(9) -0.0091(8)
C20 0.0591(11) 0.0602(11) 0.0396(9) -0.0045(8) 0.0056(8) 0.0271(9)

loop_
_atom_type_symbol
_atom_type_description
_atom_type_scat_dispersion_real
_atom_type_scat_dispersion_imag
_atom_type_scat_source
C C 0.0181 0.0091 'International Tables Vol C Tables 4.2.6.8 and 6.1.1.4'
H H 0.0000 0.0000 'International Tables Vol C Tables 4.2.6.8 and 6.1.1.4'
O O 0.0492 0.0322 'International Tables Vol C Tables 4.2.6.8 and 6.1.1.4'
S S 0.3331 0.5567 'International Tables Vol C Tables 4.2.6.8 and 6.1.1.4'

loop_
_geom_angle_atom_site_label_1
_geom_angle_atom_site_label_2
_geom_angle_atom_site_label_3
_geom_angle
O1 S1 O2 119.34(7)
O1 S1 C5 108.28(7)
O1 S1 C8 109.35(7)
O2 S1 C5 109.34(7)
O2 S1 C8 107.62(7)
C5 S1 C8 101.44(6)
C9 C14 C15 107.97(12)
C13 C14 C9 121.95(13)
C13 C14 C15 130.00(13)
C14 C9 C8 107.87(12)
C10 C9 C14 119.96(13)
C10 C9 C8 132.14(13)
C17 C16 C15 121.44(12)
C8 C16 C15 106.74(12)
C8 C16 C17 131.68(13)
O3 C15 C14 128.19(13)
O3 C15 C16 125.64(13)
C14 C15 C16 106.14(11)
C22 C17 C16 118.98(13)
C22 C17 C18 119.22(14)
C18 C17 C16 121.79(13)
C6 C5 S1 120.05(11)
C6 C5 C4 120.81(13)
C4 C5 S1 119.08(11)
C9 C8 S1 121.62(10)
C16 C8 S1 126.31(11)
C16 C8 C9 111.26(12)
C5 C6 H6 120.5
C7 C6 C5 118.93(14)
C7 C6 H6 120.5
C14 C13 H13 121.0
C14 C13 C12 117.97(14)
C12 C13 H13 121.0
C5 C4 H4 120.4
C3 C4 C5 119.24(13)
C3 C4 H4 120.4
C17 C22 H22 120.1
C21 C22 C17 119.78(15)
C21 C22 H22 120.1
C4 C3 H3 119.5
C4 C3 C2 120.95(14)
C2 C3 H3 119.5
C9 C10 H10 121.0
C9 C10 C11 118.07(14)
C11 C10 H10 121.0
C6 C7 H7 119.4
C6 C7 C2 121.29(14)
C2 C7 H7 119.4
C3 C2 C1 120.28(14)
C7 C2 C3 118.77(14)
C7 C2 C1 120.93(14)
C10 C11 H11 119.1
C12 C11 C10 121.79(14)
C12 C11 H11 119.1
C13 C12 H12 119.9
C11 C12 C13 120.26(14)
C11 C12 H12 119.9
C17 C18 H18 119.9
C19 C18 C17 120.15(16)
C19 C18 H18 119.9
C22 C21 H21 119.7
C20 C21 C22 120.59(16)
C20 C21 H21 119.7
C18 C19 H19 119.8
C20 C19 C18 120.40(17)
C20 C19 H19 119.8
C2 C1 H1A 109.5
C2 C1 H1B 109.5
C2 C1 H1C 109.5
H1A C1 H1B 109.5
H1A C1 H1C 109.5
H1B C1 H1C 109.5
C21 C20 C19 119.83(16)
C21 C20 H20 120.1
C19 C20 H20 120.1

loop_
_geom_bond_atom_site_label_1
_geom_bond_atom_site_label_2
_geom_bond_distance
S1 O1 1.4346(11)
S1 O2 1.4385(11)
S1 C5 1.7547(15)
S1 C8 1.7684(14)
O3 C15 1.2102(17)
C14 C9 1.396(2)
C14 C15 1.489(2)
C14 C13 1.379(2)
C9 C8 1.4910(19)
C9 C10 1.384(2)
C16 C15 1.5266(19)
C16 C17 1.4691(19)
C16 C8 1.3521(19)
C17 C22 1.394(2)
C17 C18 1.395(2)
C5 C6 1.390(2)
C5 C4 1.393(2)
C6 H6 0.9300
C6 C7 1.382(2)
C13 H13 0.9300
C13 C12 1.394(2)
C4 H4 0.9300
C4 C3 1.380(2)
C22 H22 0.9300
C22 C21 1.391(2)
C3 H3 0.9300
C3 C2 1.393(2)
C10 H10 0.9300
C10 C11 1.392(2)
C7 H7 0.9300
C7 C2 1.390(2)
C2 C1 1.502(2)
C11 H11 0.9300
C11 C12 1.381(2)
C12 H12 0.9300
C18 H18 0.9300
C18 C19 1.386(2)
C21 H21 0.9300
C21 C20 1.378(3)
C19 H19 0.9300
C19 C20 1.379(3)
C1 H1A 0.9600
C1 H1B 0.9600
C1 H1C 0.9600
C20 H20 0.9300

loop_
_geom_torsion_atom_site_label_1
_geom_torsion_atom_site_label_2
_geom_torsion_atom_site_label_3
_geom_torsion_atom_site_label_4
_geom_torsion
S1 C5 C6 C7 177.12(11)
S1 C5 C4 C3 -178.13(11)
O1 S1 C5 C6 156.03(11)
O1 S1 C5 C4 -26.70(13)
O1 S1 C8 C9 -165.85(11)
O1 S1 C8 C16 25.43(14)
O2 S1 C5 C6 24.52(13)
O2 S1 C5 C4 -158.21(11)
O2 S1 C8 C9 -34.82(12)
O2 S1 C8 C16 156.46(12)
C14 C9 C8 S1 -170.15(10)
C14 C9 C8 C16 0.11(16)
C14 C9 C10 C11 0.3(2)
C14 C13 C12 C11 0.0(2)
C9 C14 C15 O3 176.75(14)
C9 C14 C15 C16 -1.33(14)
C9 C14 C13 C12 0.1(2)
C9 C10 C11 C12 -0.3(2)
C16 C17 C22 C21 -179.03(13)
C16 C17 C18 C19 179.15(14)
C15 C14 C9 C8 0.80(15)
C15 C14 C9 C10 -177.30(12)
C15 C14 C13 C12 176.42(13)
C15 C16 C17 C22 -54.85(18)
C15 C16 C17 C18 124.13(15)
C15 C16 C8 S1 168.77(10)
C15 C16 C8 C9 -0.94(15)
C17 C16 C15 O3 -0.6(2)
C17 C16 C15 C14 177.55(12)
C17 C16 C8 S1 -6.8(2)
C17 C16 C8 C9 -176.55(13)
C17 C22 C21 C20 -0.6(2)
C17 C18 C19 C20 0.4(3)
C5 S1 C8 C9 79.94(12)
C5 S1 C8 C16 -88.79(13)
C5 C6 C7 C2 0.7(2)
C5 C4 C3 C2 1.3(2)
C8 S1 C5 C6 -88.95(12)
C8 S1 C5 C4 88.31(12)
C8 C9 C10 C11 -177.22(14)
C8 C16 C15 O3 -176.75(13)
C8 C16 C15 C14 1.39(14)
C8 C16 C17 C22 120.21(17)
C8 C16 C17 C18 -60.8(2)
C6 C5 C4 C3 -0.9(2)
C6 C7 C2 C3 -0.3(2)
C6 C7 C2 C1 -178.85(15)
C13 C14 C9 C8 177.86(12)
C13 C14 C9 C10 -0.2(2)
C13 C14 C15 O3 0.0(2)
C13 C14 C15 C16 -178.08(14)
C4 C5 C6 C7 -0.1(2)
C4 C3 C2 C7 -0.7(2)
C4 C3 C2 C1 177.84(15)
C22 C17 C18 C19 -1.9(2)
C22 C21 C20 C19 -0.8(3)
C10 C9 C8 S1 7.6(2)
C10 C9 C8 C16 177.89(15)
C10 C11 C12 C13 0.1(2)
C18 C17 C22 C21 2.0(2)
C18 C19 C20 C21 0.9(3)
